data_7114267
loop_
_publ_author_name
'Lentz, Margaret R.'
'Fanwick, Phillip E.'
'Rothwell, Ian P.'

_publ_section_title
;
 Formation of novel diaza-metallacycles by insertion of tungsten(ii)
 aryloxides into aromatic diazine ringsElectronic supplementary
 information (ESI) available: synthesis of compounds 1???4. See
 http://www.rsc.org/suppdata/cc/b2/b207805h/
;
_journal_issue 21
_journal_name_full 'Chemical Communications'
_journal_page_first 2482
_journal_paper_doi 10.1039/b207805h
_journal_year 2002
_chemical_formula_sum 'C87 H71 N2 O2 P W'
_chemical_formula_weight 1391.37
_chemical_name_systematic ' ?'
_space_group_IT_number 14
_symmetry_cell_setting monoclinic
_symmetry_space_group_name_Hall '-P 2yn'
_symmetry_space_group_name_H-M 'P 1 21/n 1'
_atom_type_scat_source 'International Tables for Crystallography (Vol C)'
_audit_creation_date 16-08-00
_audit_creation_method from_MolEN_and_SHELXL
_audit_update_record
; 
?
;
_cell_angle_alpha 90.00
_cell_angle_beta 93.0186(9)
_cell_angle_gamma 90.00
_cell_formula_units_Z 4
_cell_length_a 12.2150(2)
_cell_length_b 32.4594(5)
_cell_length_c 17.0957(2)
_cell_measurement_reflns_used 45504
_cell_measurement_temperature 150
_cell_measurement_theta_max 30
_cell_measurement_theta_min 5
_cell_volume 6768.90(17)
_computing_cell_refinement DENZO/SCALEPACK_(Otwinowski,_1996)
_computing_data_collection Collect_(Nonius,_1998)
_computing_data_reduction DENZO/SCALEPACK_(Otwinowski,_1996)
_computing_molecular_graphics
;
ORTEP (Johnson, 1976)
Xtal_GX (Hall, 1995)
PLUTON (Spek, 1991)
;
_computing_publication_material CIF_VAX_MolEN_(Fair,_1990)
_computing_structure_refinement SHELX97_(Sheldrick,_1997)
_computing_structure_solution PATTY_(DIRDIF92,_Beurskins,_1992)
_diffrn_ambient_temperature 150
_diffrn_radiation_type MO-K\a
_diffrn_radiation_wavelength 0.71073
_diffrn_reflns_av_R_equivalents 0.065
_diffrn_reflns_limit_h_max 16
_diffrn_reflns_limit_h_min 0
_diffrn_reflns_limit_k_max 46
_diffrn_reflns_limit_k_min 0
_diffrn_reflns_limit_l_max 23
_diffrn_reflns_limit_l_min -23
_diffrn_reflns_number 45504
_diffrn_reflns_theta_max 30.50
_diffrn_reflns_theta_min 5.00
_exptl_absorpt_coefficient_mu 1.815
_exptl_absorpt_correction_T_max 0.7970
_exptl_absorpt_correction_T_min 0.5817
_exptl_absorpt_correction_type refined_empirical_(Otwinowski_&_Minor,_1996
_exptl_crystal_colour yellow
_exptl_crystal_density_diffrn 1.37
_exptl_crystal_description needle
_exptl_crystal_F_000 2848
_exptl_crystal_size_max 0.32
_exptl_crystal_size_mid 0.15
_exptl_crystal_size_min 0.13
_refine_diff_density_max 0.99
_refine_diff_density_min -0.85
_refine_ls_d_res_high 0.84
_refine_ls_extinction_method none
_refine_ls_goodness_of_fit_ref 1.035
_refine_ls_hydrogen_treatment H_atoms_riding
_refine_ls_matrix_type full
_refine_ls_number_parameters 841
_refine_ls_number_reflns 11445
_refine_ls_number_restraints 0
_refine_ls_R_factor_gt 0.042
_refine_ls_shift/su_max 0.008
_refine_ls_structure_factor_coef Fsqd
_refine_ls_weighting_details 'w=1/[\s^2^(Fo^2^)+(0.0443P)^2^+3.2162P] where P=(Fo^2^+2Fc^2^)/3'
_refine_ls_weighting_scheme calc
_refine_ls_wR_factor_ref 0.089
_reflns_number_gt 12790
_reflns_number_total 1
_reflns_threshold_expression >2.0\s(I)
_cod_data_source_file b207805h.txt
_cod_data_source_block MRL7
_cod_depositor_comments
;
The following automatic conversions were performed:

'_refine_ls_weighting_scheme' value 'calc ' changed to 'calc'
according to
/usr/data/users/saulius/automatic-downloads/retrospective/RSC/lib/dictionaries/cif_core.dic
dictionary named 'cif_core.dic' version 2.4.2 from 2011-04-26.

Automatic conversion script
Id: cif_fix_values 2281 2013-09-26 08:29:07Z andrius 
;
_cod_original_cell_volume 6768.9(3)
_cod_original_sg_symbol_H-M 'p 1 21/n 1'
_cod_original_formula_sum 'C87 H71 N2 O2 P1 W1'
_cod_database_code 7114267

loop_
_symmetry_equiv_pos_as_xyz
'x, y, z'
'-x+1/2, y+1/2, -z+1/2'
'-x, -y, -z'
'x+1/2, -y+1/2, z+1/2'

loop_
_atom_site_aniso_label
_atom_site_aniso_U_11
_atom_site_aniso_U_22
_atom_site_aniso_U_33
_atom_site_aniso_U_12
_atom_site_aniso_U_13
_atom_site_aniso_U_23
W 0.01439(12) 0.02025(11) 0.02279(11) 0.00119(9) -0.00150(7) -0.00237(8)
P(5) 0.0207(7) 0.0341(7) 0.0242(6) -0.0025(6) -0.0005(5) -0.0077(6)
O(3) 0.0221(18) 0.0231(16) 0.0218(16) 0.0026(14) -0.0043(14) -0.0017(14)
O(4) 0.0239(19) 0.0257(18) 0.0334(18) 0.0027(15) 0.0086(15) -0.0003(14)
N(1) 0.018(2) 0.029(2) 0.0189(19) -0.0042(18) -0.0018(17) -0.0023(16)
N(2) 0.016(2) 0.025(2) 0.0217(19) 0.0013(17) -0.0042(16) -0.0009(16)
C(11) 0.030(3) 0.025(3) 0.020(2) 0.005(2) -0.003(2) 0.002(2)
C(12) 0.034(3) 0.022(3) 0.026(2) 0.006(2) 0.011(2) 0.000(2)
C(13) 0.035(3) 0.039(3) 0.022(2) 0.012(3) 0.002(2) 0.008(2)
C(14) 0.057(4) 0.030(3) 0.031(3) 0.007(3) -0.001(3) 0.005(2)
C(15) 0.058(4) 0.026(3) 0.038(3) -0.010(3) -0.007(3) 0.003(2)
C(16) 0.038(3) 0.029(3) 0.025(3) -0.004(2) -0.003(2) 0.005(2)
C(21) 0.019(3) 0.036(3) 0.018(2) 0.003(2) 0.002(2) -0.007(2)
C(22) 0.016(3) 0.034(3) 0.017(2) 0.006(2) 0.003(2) -0.002(2)
C(23) 0.033(3) 0.046(3) 0.024(3) 0.018(3) -0.001(2) 0.001(2)
C(24) 0.016(3) 0.068(4) 0.029(3) 0.019(3) -0.005(2) -0.010(3)
C(25) 0.019(3) 0.056(4) 0.028(3) 0.000(3) 0.000(2) -0.007(3)
C(26) 0.019(3) 0.043(3) 0.028(3) 0.003(2) 0.001(2) -0.002(2)
C(31) 0.013(3) 0.020(2) 0.023(2) -0.0018(19) 0.002(2) 0.008(2)
C(32) 0.017(3) 0.022(2) 0.019(2) 0.000(2) 0.000(2) 0.0013(19)
C(33) 0.019(3) 0.032(3) 0.017(2) 0.000(2) 0.001(2) 0.002(2)
C(34) 0.024(3) 0.026(3) 0.023(2) -0.005(2) -0.005(2) -0.001(2)
C(35) 0.018(3) 0.025(3) 0.020(2) 0.002(2) 0.005(2) -0.0001(19)
C(36) 0.013(2) 0.026(2) 0.020(2) -0.003(2) 0.000(2) 0.005(2)
C(41) 0.021(3) 0.021(2) 0.017(2) 0.005(2) -0.005(2) -0.0039(19)
C(42) 0.018(3) 0.023(2) 0.020(2) 0.000(2) 0.001(2) -0.0025(19)
C(43) 0.022(3) 0.023(2) 0.019(2) 0.000(2) -0.001(2) -0.0026(19)
C(44) 0.025(3) 0.021(2) 0.023(2) 0.006(2) -0.002(2) -0.002(2)
C(45) 0.018(3) 0.028(3) 0.016(2) -0.001(2) 0.001(2) -0.0038(19)
C(46) 0.020(3) 0.021(2) 0.015(2) -0.002(2) -0.0020(19) -0.0006(18)
C(51) 0.081(6) 0.097(6) 0.053(4) 0.032(5) -0.018(4) -0.018(4)
C(52) 0.083(6) 0.108(6) 0.062(4) -0.059(5) 0.013(4) -0.023(4)
C(53) 0.048(4) 0.137(7) 0.045(4) 0.004(5) -0.003(3) -0.023(4)
C(321) 0.019(3) 0.024(2) 0.015(2) 0.002(2) -0.003(2) 0.0012(19)
C(322) 0.016(3) 0.033(3) 0.020(2) 0.003(2) -0.001(2) -0.004(2)
C(323) 0.030(3) 0.028(3) 0.026(3) 0.000(2) -0.006(2) 0.001(2)
C(324) 0.026(3) 0.038(3) 0.027(3) 0.015(2) -0.003(2) -0.003(2)
C(325) 0.021(3) 0.047(3) 0.027(3) 0.000(2) 0.005(2) 0.000(2)
C(326) 0.022(3) 0.038(3) 0.019(2) -0.002(2) 0.001(2) 0.001(2)
C(331) 0.021(3) 0.037(3) 0.013(2) 0.005(2) 0.001(2) -0.005(2)
C(332) 0.019(3) 0.051(3) 0.020(2) 0.001(3) -0.002(2) 0.001(2)
C(333) 0.034(3) 0.052(4) 0.023(3) 0.013(3) -0.003(2) 0.006(2)
C(334) 0.017(3) 0.069(4) 0.025(3) 0.004(3) -0.003(2) -0.005(3)
C(335) 0.021(3) 0.050(3) 0.031(3) -0.002(3) -0.001(2) -0.012(3)
C(336) 0.024(3) 0.032(3) 0.028(3) 0.004(2) -0.003(2) -0.007(2)
C(351) 0.028(3) 0.031(3) 0.015(2) 0.006(2) -0.004(2) 0.001(2)
C(352) 0.033(3) 0.033(3) 0.024(3) 0.008(2) 0.003(2) 0.002(2)
C(353) 0.053(4) 0.033(3) 0.029(3) 0.012(3) -0.002(3) 0.001(2)
C(354) 0.054(4) 0.044(3) 0.026(3) 0.022(3) -0.001(3) -0.011(2)
C(355) 0.026(3) 0.078(5) 0.029(3) 0.016(3) 0.004(2) -0.011(3)
C(356) 0.025(3) 0.042(3) 0.027(3) 0.003(2) 0.004(2) -0.003(2)
C(361) 0.020(3) 0.024(2) 0.018(2) 0.004(2) 0.000(2) -0.0021(19)
C(362) 0.021(3) 0.032(3) 0.022(2) 0.004(2) 0.002(2) -0.004(2)
C(363) 0.037(4) 0.047(3) 0.023(3) 0.017(3) -0.001(2) -0.003(2)
C(364) 0.020(3) 0.068(4) 0.025(3) 0.012(3) -0.002(2) -0.009(3)
C(365) 0.024(3) 0.051(4) 0.032(3) -0.008(3) 0.007(2) -0.008(3)
C(366) 0.024(3) 0.031(3) 0.027(3) 0.003(2) 0.002(2) 0.000(2)
C(421) 0.017(3) 0.025(3) 0.025(2) 0.003(2) 0.002(2) 0.004(2)
C(422) 0.022(3) 0.025(3) 0.031(3) -0.008(2) 0.005(2) -0.003(2)
C(423) 0.027(3) 0.029(3) 0.039(3) -0.003(2) 0.017(2) -0.002(2)
C(424) 0.027(3) 0.030(3) 0.051(3) 0.006(2) 0.019(3) 0.008(3)
C(425) 0.016(3) 0.037(3) 0.049(3) -0.003(2) 0.000(2) 0.002(3)
C(426) 0.027(3) 0.028(3) 0.030(3) 0.002(2) 0.001(2) -0.002(2)
C(431) 0.016(3) 0.030(3) 0.026(3) 0.004(2) 0.001(2) 0.004(2)
C(432) 0.023(3) 0.029(3) 0.029(3) 0.007(2) 0.002(2) 0.000(2)
C(433) 0.029(3) 0.040(3) 0.025(3) 0.004(2) 0.003(2) 0.009(2)
C(434) 0.030(3) 0.040(3) 0.040(3) 0.000(3) 0.005(3) 0.013(3)
C(435) 0.046(4) 0.027(3) 0.042(3) 0.002(3) -0.005(3) 0.003(2)
C(436) 0.040(3) 0.029(3) 0.025(3) 0.001(2) -0.001(2) 0.006(2)
C(451) 0.023(3) 0.032(3) 0.017(2) 0.002(2) 0.000(2) 0.000(2)
C(452) 0.028(3) 0.034(3) 0.029(3) 0.008(2) 0.005(2) -0.003(2)
C(453) 0.031(3) 0.056(4) 0.029(3) 0.017(3) 0.004(2) -0.008(3)
C(454) 0.022(3) 0.071(4) 0.033(3) 0.011(3) 0.005(2) 0.001(3)
C(455) 0.027(3) 0.052(4) 0.035(3) -0.003(3) 0.010(2) 0.002(3)
C(456) 0.027(3) 0.040(3) 0.024(2) 0.001(2) 0.001(2) -0.002(2)
C(461) 0.012(3) 0.024(2) 0.023(2) 0.0063(19) -0.0033(19) 0.0003(19)
C(462) 0.025(3) 0.031(3) 0.019(2) 0.004(2) 0.001(2) -0.003(2)
C(463) 0.024(3) 0.043(3) 0.023(3) 0.001(2) 0.004(2) 0.003(2)
C(464) 0.022(3) 0.028(3) 0.039(3) 0.000(2) 0.000(2) 0.010(2)
C(465) 0.016(3) 0.026(3) 0.037(3) -0.004(2) -0.005(2) -0.002(2)
C(466) 0.012(3) 0.031(3) 0.024(2) 0.002(2) 0.002(2) -0.003(2)
C(901) 0.091(6) 0.068(5) 0.049(4) 0.017(5) -0.002(4) 0.014(4)
C(902) 0.063(5) 0.057(4) 0.061(4) 0.008(4) 0.006(4) 0.015(3)
C(903) 0.059(5) 0.056(4) 0.050(4) 0.000(3) -0.003(3) -0.003(3)
C(904) 0.068(5) 0.054(4) 0.041(3) 0.008(4) 0.009(3) -0.003(3)
C(905) 0.052(5) 0.062(5) 0.085(5) 0.001(4) 0.003(4) 0.008(4)
C(906) 0.083(6) 0.072(5) 0.074(5) 0.019(5) -0.042(5) -0.011(4)
C(911) 0.091(6) 0.071(5) 0.059(4) 0.013(5) -0.014(5) 0.000(4)
C(912) 0.078(6) 0.090(6) 0.076(5) 0.021(5) -0.006(5) -0.008(4)
C(913) 0.104(8) 0.088(6) 0.067(5) -0.023(5) -0.042(5) 0.008(5)
C(914) 0.165(10) 0.035(4) 0.054(5) -0.034(5) 0.011(6) -0.009(3)
C(915) 0.112(8) 0.039(4) 0.109(8) -0.013(5) 0.031(6) 0.011(5)
C(916) 0.076(6) 0.051(4) 0.103(7) -0.005(4) -0.021(5) 0.022(4)

loop_
_atom_site_label
_atom_site_fract_x
_atom_site_fract_y
_atom_site_fract_z
_atom_site_U_iso_or_equiv
_atom_site_thermal_displace_type
_atom_site_calc_flag
W 0.165382(15) 0.148283(5) 0.206631(10) 0.01923(6) Uani ?
P(5) 0.23055(10) 0.17106(4) 0.34506(7) 0.0264(3) Uani ?
O(3) 0.0940(2) 0.14752(9) 0.09922(16) 0.0225(8) Uani ?
O(4) 0.1011(3) 0.20421(9) 0.21561(17) 0.0274(9) Uani ?
N(1) 0.1346(3) 0.09968(11) 0.2445(2) 0.0221(10) Uani ?
N(2) 0.3049(3) 0.13993(11) 0.1936(2) 0.0211(10) Uani ?
C(11) 0.1757(4) 0.06013(14) 0.2578(2) 0.0252(14) Uani ?
C(12) 0.2890(4) 0.04961(14) 0.2569(3) 0.0270(14) Uani ?
C(13) 0.3110(4) 0.00654(15) 0.2562(3) 0.0320(14) Uani ?
C(14) 0.2327(5) -0.02295(16) 0.2626(3) 0.0395(17) Uani ?
C(15) 0.1231(5) -0.01159(16) 0.2702(3) 0.0410(17) Uani ?
C(16) 0.0962(4) 0.02944(15) 0.2669(3) 0.0308(15) Uani ?
C(21) 0.3950(4) 0.11697(15) 0.2210(2) 0.0243(14) Uani ?
C(22) 0.3870(4) 0.07717(14) 0.2556(2) 0.0223(14) Uani ?
C(23) 0.4862(4) 0.06249(17) 0.2922(3) 0.0344(15) Uani ?
C(24) 0.5850(4) 0.08338(18) 0.2911(3) 0.0379(17) Uani ?
C(25) 0.5915(4) 0.12052(17) 0.2529(3) 0.0344(17) Uani ?
C(26) 0.4957(4) 0.13684(16) 0.2187(3) 0.0300(15) Uani ?
C(31) 0.0538(4) 0.12295(13) 0.0406(2) 0.0186(12) Uani ?
C(32) -0.0546(4) 0.12977(13) 0.0093(2) 0.0194(12) Uani ?
C(33) -0.0989(4) 0.10413(14) -0.0497(2) 0.0227(14) Uani ?
C(34) -0.0369(4) 0.07194(14) -0.0770(3) 0.0246(14) Uani ?
C(35) 0.0714(4) 0.06545(13) -0.0496(2) 0.0209(14) Uani ?
C(36) 0.1183(4) 0.09084(13) 0.0100(2) 0.0197(10) Uani ?
C(41) 0.0411(4) 0.23825(13) 0.2087(2) 0.0199(12) Uani ?
C(42) 0.0830(4) 0.27168(13) 0.1664(2) 0.0203(12) Uani ?
C(43) 0.0220(4) 0.30805(13) 0.1601(2) 0.0214(12) Uani ?
C(44) -0.0756(4) 0.31159(14) 0.1985(2) 0.0231(12) Uani ?
C(45) -0.1165(4) 0.27894(14) 0.2415(2) 0.0207(14) Uani ?
C(46) -0.0590(4) 0.24159(13) 0.2463(2) 0.0188(12) Uani ?
C(51) 0.2967(7) 0.1322(2) 0.4083(4) 0.078(3) Uani ?
C(52) 0.3344(6) 0.2091(2) 0.3403(4) 0.084(3) Uani ?
C(53) 0.1318(5) 0.1923(3) 0.4075(4) 0.077(3) Uani ?
C(321) -0.1217(4) 0.16457(14) 0.0383(2) 0.0195(12) Uani ?
C(322) -0.0872(4) 0.20508(14) 0.0320(2) 0.0231(14) Uani ?
C(323) -0.1548(4) 0.23759(15) 0.0495(3) 0.0283(15) Uani ?
C(324) -0.2591(4) 0.23014(16) 0.0745(3) 0.0305(15) Uani ?
C(325) -0.2942(4) 0.19034(16) 0.0831(3) 0.0315(15) Uani ?
C(326) -0.2268(4) 0.15739(15) 0.0654(2) 0.0263(14) Uani ?
C(331) -0.2131(4) 0.10989(15) -0.0855(2) 0.0237(14) Uani ?
C(332) -0.2461(4) 0.14651(16) -0.1219(3) 0.0301(14) Uani ?
C(333) -0.3520(4) 0.15154(17) -0.1533(3) 0.0365(17) Uani ?
C(334) -0.4264(4) 0.11964(18) -0.1495(3) 0.0371(17) Uani ?
C(335) -0.3949(4) 0.08283(17) -0.1152(3) 0.0341(15) Uani ?
C(336) -0.2891(4) 0.07796(15) -0.0833(3) 0.0282(15) Uani ?
C(351) 0.1327(4) 0.03117(15) -0.0869(2) 0.0248(14) Uani ?
C(352) 0.0863(4) -0.00767(15) -0.0913(3) 0.0299(15) Uani ?
C(353) 0.1423(5) -0.04079(16) -0.1240(3) 0.0385(17) Uani ?
C(354) 0.2437(5) -0.03459(18) -0.1523(3) 0.0414(17) Uani ?
C(355) 0.2900(5) 0.0042(2) -0.1507(3) 0.0442(19) Uani ?
C(356) 0.2357(4) 0.03717(16) -0.1179(3) 0.0312(15) Uani ?
C(361) 0.2371(4) 0.08582(13) 0.0344(2) 0.0207(12) Uani ?
C(362) 0.2780(4) 0.04844(14) 0.0630(2) 0.0250(14) Uani ?
C(363) 0.3910(5) 0.04202(17) 0.0728(3) 0.0358(17) Uani ?
C(364) 0.4627(4) 0.07225(18) 0.0540(3) 0.0378(17) Uani ?
C(365) 0.4231(4) 0.10991(17) 0.0283(3) 0.0355(17) Uani ?
C(366) 0.3111(4) 0.11675(15) 0.0192(3) 0.0273(15) Uani ?
C(421) 0.1956(4) 0.26713(14) 0.1348(2) 0.0223(14) Uani ?
C(422) 0.2182(4) 0.23819(14) 0.0781(3) 0.0259(15) Uani ?
C(423) 0.3222(4) 0.23300(15) 0.0522(3) 0.0311(15) Uani ?
C(424) 0.4072(4) 0.25673(15) 0.0836(3) 0.0354(15) Uani ?
C(425) 0.3878(4) 0.28574(16) 0.1396(3) 0.0341(15) Uani ?
C(426) 0.2828(4) 0.29102(15) 0.1647(3) 0.0284(15) Uani ?
C(431) 0.0557(4) 0.34294(14) 0.1087(3) 0.0240(15) Uani ?
C(432) 0.0737(4) 0.33570(15) 0.0304(3) 0.0270(15) Uani ?
C(433) 0.0974(4) 0.36755(16) -0.0196(3) 0.0313(15) Uani ?
C(434) 0.1070(4) 0.40744(16) 0.0084(3) 0.0366(15) Uani ?
C(435) 0.0905(5) 0.41487(16) 0.0865(3) 0.0386(17) Uani ?
C(436) 0.0635(4) 0.38315(15) 0.1361(3) 0.0314(15) Uani ?
C(451) -0.2237(4) 0.28480(14) 0.2784(2) 0.0240(14) Uani ?
C(452) -0.2418(4) 0.31901(15) 0.3253(3) 0.0302(15) Uani ?
C(453) -0.3424(4) 0.32474(18) 0.3588(3) 0.0386(17) Uani ?
C(454) -0.4261(4) 0.29644(19) 0.3442(3) 0.0419(17) Uani ?
C(455) -0.4096(4) 0.26298(17) 0.2979(3) 0.0377(17) Uani ?
C(456) -0.3102(4) 0.25678(16) 0.2655(3) 0.0303(14) Uani ?
C(461) -0.0967(4) 0.20544(13) 0.2920(2) 0.0198(12) Uani ?
C(462) -0.1284(4) 0.20957(15) 0.3692(2) 0.0250(14) Uani ?
C(463) -0.1588(4) 0.17580(15) 0.4122(3) 0.0299(15) Uani ?
C(464) -0.1586(4) 0.13683(15) 0.3791(3) 0.0297(15) Uani ?
C(465) -0.1279(4) 0.13204(15) 0.3029(3) 0.0266(15) Uani ?
C(466) -0.0988(4) 0.16597(14) 0.2594(3) 0.0223(14) Uani ?
C(901) 0.7863(7) 0.0002(2) 0.3701(4) 0.070(3) Uani ?
C(902) 0.8565(6) 0.0136(2) 0.4275(4) 0.060(2) Uani ?
C(903) 0.8367(6) 0.00640(19) 0.5046(4) 0.055(2) Uani ?
C(904) 0.7453(6) -0.01448(19) 0.5244(4) 0.054(2) Uani ?
C(905) 0.6721(6) -0.0283(2) 0.4676(5) 0.066(3) Uani ?
C(906) 0.6924(7) -0.0209(2) 0.3891(5) 0.078(3) Uani ?
C(911) 0.0055(8) 0.1038(2) 0.5604(4) 0.074(3) Uani ?
C(912) 0.1043(7) 0.1047(2) 0.6032(5) 0.082(3) Uani ?
C(913) 0.1036(9) 0.1095(3) 0.6836(5) 0.088(3) Uani ?
C(914) 0.0063(11) 0.1131(2) 0.7183(5) 0.084(3) Uani ?
C(915) -0.0888(9) 0.1119(2) 0.6751(6) 0.086(3) Uani ?
C(916) -0.0893(7) 0.1077(2) 0.5966(6) 0.078(3) Uani ?
H(13) 0.3830 -0.0019 0.2511 0.0420 Uiso calc
H(14) 0.2520 -0.0507 0.2620 0.0510 Uiso calc
H(15) 0.0697 -0.0315 0.2774 0.0540 Uiso calc
H(16) 0.0234 0.0372 0.2708 0.0400 Uiso calc
H(23) 0.4849 0.0374 0.3184 0.0450 Uiso calc
H(24) 0.6474 0.0722 0.3165 0.0490 Uiso calc
H(25) 0.6581 0.1342 0.2501 0.0450 Uiso calc
H(26) 0.4989 0.1621 0.1932 0.0390 Uiso calc
H(34) -0.0682 0.0542 -0.1146 0.0320 Uiso calc
H(44) -0.1143 0.3363 0.1955 0.0300 Uiso calc
H(322) -0.0172 0.2105 0.0156 0.0300 Uiso calc
H(323) -0.1303 0.2645 0.0445 0.0370 Uiso calc
H(324) -0.3050 0.2520 0.0855 0.0400 Uiso calc
H(325) -0.3636 0.1853 0.1008 0.0410 Uiso calc
H(326) -0.2513 0.1305 0.0716 0.0350 Uiso calc
H(332) -0.1960 0.1680 -0.1252 0.0390 Uiso calc
H(333) -0.3730 0.1763 -0.1768 0.0470 Uiso calc
H(334) -0.4979 0.1230 -0.1701 0.0480 Uiso calc
H(335) -0.4446 0.0612 -0.1134 0.0440 Uiso calc
H(336) -0.2685 0.0530 -0.0601 0.0360 Uiso calc
H(352) 0.0172 -0.0119 -0.0723 0.0390 Uiso calc
H(353) 0.1106 -0.0668 -0.1264 0.0500 Uiso calc
H(354) 0.2816 -0.0566 -0.1726 0.0540 Uiso calc
H(355) 0.3578 0.0083 -0.1717 0.0580 Uiso calc
H(356) 0.2677 0.0632 -0.1166 0.0400 Uiso calc
H(362) 0.2298 0.0276 0.0757 0.0330 Uiso calc
H(363) 0.4175 0.0170 0.0922 0.0470 Uiso calc
H(364) 0.5378 0.0675 0.0586 0.0490 Uiso calc
H(365) 0.4717 0.1309 0.0170 0.0460 Uiso calc
H(366) 0.2853 0.1424 0.0027 0.0350 Uiso calc
H(422) 0.1615 0.2219 0.0569 0.0340 Uiso calc
H(423) 0.3350 0.2136 0.0138 0.0410 Uiso calc
H(424) 0.4777 0.2531 0.0669 0.0460 Uiso calc
H(425) 0.4451 0.3018 0.1607 0.0450 Uiso calc
H(426) 0.2703 0.3109 0.2022 0.0370 Uiso calc
H(432) 0.0697 0.3089 0.0112 0.0350 Uiso calc
H(433) 0.1069 0.3622 -0.0723 0.0410 Uiso calc
H(434) 0.1243 0.4289 -0.0248 0.0480 Uiso calc
H(435) 0.0977 0.4415 0.1060 0.0500 Uiso calc
H(436) 0.0505 0.3888 0.1881 0.0410 Uiso calc
H(452) -0.1861 0.3383 0.3343 0.0390 Uiso calc
H(453) -0.3532 0.3474 0.3908 0.0500 Uiso calc
H(454) -0.4935 0.3003 0.3660 0.0540 Uiso calc
H(455) -0.4661 0.2442 0.2881 0.0490 Uiso calc
H(456) -0.3002 0.2336 0.2347 0.0390 Uiso calc
H(462) -0.1290 0.2356 0.3919 0.0330 Uiso calc
H(463) -0.1793 0.1792 0.4634 0.0390 Uiso calc
H(464) -0.1790 0.1140 0.4079 0.0390 Uiso calc
H(465) -0.1267 0.1059 0.2808 0.0350 Uiso calc
H(466) -0.0805 0.1624 0.2077 0.0290 Uiso calc
H(51A) 0.3578 0.1206 0.3829 0.1010 Uiso calc
H(51B) 0.2450 0.1108 0.4185 0.1010 Uiso calc
H(51C) 0.3220 0.1447 0.4568 0.1010 Uiso calc
H(52A) 0.3616 0.2160 0.3923 0.1090 Uiso calc
H(52B) 0.3046 0.2332 0.3148 0.1090 Uiso calc
H(52C) 0.3934 0.1985 0.3111 0.1090 Uiso calc
H(53A) 0.1678 0.2004 0.4564 0.1000 Uiso calc
H(53B) 0.0771 0.1719 0.4170 0.1000 Uiso calc
H(53C) 0.0977 0.2158 0.3827 0.1000 Uiso calc
H(901) 0.8004 0.0050 0.3179 0.0900 Uiso calc
H(902) 0.9193 0.0278 0.4150 0.0780 Uiso calc
H(903) 0.8861 0.0159 0.5438 0.0710 Uiso calc
H(904) 0.7329 -0.0193 0.5768 0.0700 Uiso calc
H(905) 0.6096 -0.0425 0.4808 0.0860 Uiso calc
H(906) 0.6429 -0.0300 0.3497 0.1010 Uiso calc
H(911) 0.0042 0.1006 0.5063 0.0970 Uiso calc
H(912) 0.1701 0.1021 0.5786 0.1070 Uiso calc
H(913) 0.1692 0.1102 0.7137 0.1140 Uiso calc
H(914) 0.0056 0.1164 0.7723 0.1100 Uiso calc
H(915) -0.1548 0.1139 0.6996 0.1120 Uiso calc
H(916) -0.1556 0.1075 0.5672 0.1010 Uiso calc

loop_
_geom_angle_atom_site_label_1
_geom_angle_atom_site_label_2
_geom_angle_atom_site_label_3
_geom_angle
N(2) W N(1) 97.86(17)
N(2) W O(4) 122.84(15)
N(1) W O(4) 134.45(15)
N(2) W O(3) 105.20(14)
N(1) W O(3) 103.71(14)
O(4) W O(3) 85.82(12)
N(2) W P(5) 84.58(12)
N(1) W P(5) 88.92(12)
O(4) W P(5) 76.71(9)
O(3) W P(5) 162.52(9)
C(52) P(5) C(53) 105.4(4)
C(52) P(5) C(51) 102.3(4)
C(53) P(5) C(51) 101.7(4)
C(52) P(5) W 110.2(2)
C(53) P(5) W 118.4(2)
C(51) P(5) W 117.0(2)
C(31) O(3) W 144.6(3)
C(41) O(4) W 166.4(3)
C(11) N(1) W 143.8(3)
C(21) N(2) W 143.0(3)
N(1) C(11) C(16) 115.2(4)
N(1) C(11) C(12) 124.1(4)
C(16) C(11) C(12) 120.5(4)
C(13) C(12) C(11) 114.8(4)
C(13) C(12) C(22) 115.8(4)
C(11) C(12) C(22) 129.4(4)
C(14) C(13) C(12) 123.7(5)
C(13) C(14) C(15) 120.1(5)
C(16) C(15) C(14) 118.6(5)
C(15) C(16) C(11) 121.8(5)
N(2) C(21) C(26) 115.3(4)
N(2) C(21) C(22) 123.7(4)
C(26) C(21) C(22) 120.8(4)
C(23) C(22) C(21) 114.3(4)
C(23) C(22) C(12) 117.3(4)
C(21) C(22) C(12) 128.4(4)
C(24) C(23) C(22) 123.7(5)
C(25) C(24) C(23) 120.5(5)
C(24) C(25) C(26) 117.8(5)
C(25) C(26) C(21) 122.6(5)
O(3) C(31) C(32) 118.8(4)
O(3) C(31) C(36) 121.2(4)
C(32) C(31) C(36) 119.9(4)
C(33) C(32) C(31) 119.9(4)
C(33) C(32) C(321) 119.4(4)
C(31) C(32) C(321) 120.7(4)
C(34) C(33) C(32) 119.7(4)
C(34) C(33) C(331) 117.9(4)
C(32) C(33) C(331) 122.4(4)
C(33) C(34) C(35) 121.7(4)
C(34) C(35) C(36) 119.8(4)
C(34) C(35) C(351) 117.0(4)
C(36) C(35) C(351) 123.2(4)
C(35) C(36) C(31) 118.9(4)
C(35) C(36) C(361) 119.3(4)
C(31) C(36) C(361) 121.6(4)
O(4) C(41) C(46) 120.7(4)
O(4) C(41) C(42) 118.0(4)
C(46) C(41) C(42) 121.2(4)
C(43) C(42) C(41) 118.7(4)
C(43) C(42) C(421) 123.2(4)
C(41) C(42) C(421) 117.9(4)
C(44) C(43) C(42) 119.9(4)
C(44) C(43) C(431) 118.7(4)
C(42) C(43) C(431) 121.3(4)
C(43) C(44) C(45) 121.5(4)
C(44) C(45) C(46) 119.7(4)
C(44) C(45) C(451) 118.1(4)
C(46) C(45) C(451) 122.2(4)
C(45) C(46) C(41) 118.8(4)
C(45) C(46) C(461) 122.8(4)
C(41) C(46) C(461) 118.3(4)
C(901) C(906) C(905) 120.0(7)
C(322) C(321) C(326) 118.0(4)
C(322) C(321) C(32) 121.1(4)
C(326) C(321) C(32) 120.6(4)
C(323) C(322) C(321) 121.3(4)
C(322) C(323) C(324) 120.2(5)
C(325) C(324) C(323) 119.6(4)
C(324) C(325) C(326) 120.6(5)
C(332) C(331) C(336) 118.1(4)
C(332) C(331) C(33) 121.9(4)
C(336) C(331) C(33) 120.1(4)
C(333) C(332) C(331) 121.1(5)
C(334) C(333) C(332) 119.9(5)
C(335) C(334) C(333) 120.0(5)
C(334) C(335) C(336) 120.1(5)
C(335) C(336) C(331) 120.9(5)
C(352) C(351) C(356) 118.6(4)
C(352) C(351) C(35) 119.1(4)
C(356) C(351) C(35) 122.3(4)
C(351) C(352) C(353) 120.8(5)
C(354) C(353) C(352) 119.8(5)
C(353) C(354) C(355) 120.4(5)
C(354) C(355) C(356) 120.4(5)
C(355) C(356) C(351) 120.0(5)
C(366) C(361) C(362) 118.2(4)
C(366) C(361) C(36) 120.1(4)
C(362) C(361) C(36) 121.2(4)
C(361) C(362) C(363) 120.4(5)
C(364) C(363) C(362) 120.4(5)
C(363) C(364) C(365) 119.6(5)
C(364) C(365) C(366) 120.4(5)
C(361) C(366) C(365) 120.8(5)
C(325) C(326) C(321) 120.3(4)
C(422) C(421) C(426) 117.1(4)
C(422) C(421) C(42) 122.3(4)
C(426) C(421) C(42) 120.5(4)
C(423) C(422) C(421) 121.9(5)
C(422) C(423) C(424) 119.7(5)
C(435) C(434) C(433) 118.9(5)
C(424) C(425) C(426) 119.8(5)
C(425) C(426) C(421) 121.4(4)
C(425) C(424) C(423) 120.1(5)
C(433) C(432) C(431) 121.3(5)
C(432) C(433) C(434) 120.2(5)
C(434) C(435) C(436) 120.9(5)
C(435) C(436) C(431) 120.5(4)
C(452) C(451) C(456) 117.7(4)
C(452) C(451) C(45) 120.9(4)
C(456) C(451) C(45) 121.4(4)
C(451) C(452) C(453) 120.8(5)
C(454) C(453) C(452) 119.7(5)
C(455) C(454) C(453) 120.0(5)
C(454) C(455) C(456) 120.7(5)
C(455) C(456) C(451) 121.1(5)
C(436) C(431) C(432) 118.2(4)
C(436) C(431) C(43) 121.8(4)
C(432) C(431) C(43) 119.9(4)
C(463) C(462) C(461) 121.4(4)
C(462) C(463) C(464) 119.9(4)
C(465) C(464) C(463) 119.6(4)
C(464) C(465) C(466) 120.4(4)
C(465) C(466) C(461) 120.9(4)
C(466) C(461) C(462) 117.6(4)
C(466) C(461) C(46) 120.7(4)
C(462) C(461) C(46) 121.7(4)
C(902) C(901) C(906) 119.4(7)
C(901) C(902) C(903) 120.6(7)
C(904) C(903) C(902) 120.7(6)
C(905) C(904) C(903) 120.2(6)
C(904) C(905) C(906) 119.0(7)
C(916) C(911) C(912) 120.2(7)
C(911) C(912) C(913) 118.6(8)
C(915) C(914) C(913) 120.5(8)
C(914) C(915) C(916) 120.6(9)
C(911) C(916) C(915) 120.5(8)
C(914) C(913) C(912) 119.6(8)

loop_
_geom_bond_atom_site_label_1
_geom_bond_atom_site_label_2
_geom_bond_distance
W N(2) 1.751(4)
W N(1) 1.753(4)
W O(4) 1.987(3)
W O(3) 1.991(3)
W P(5) 2.5656(12)
P(5) C(52) 1.775(6)
P(5) C(53) 1.790(6)
P(5) C(51) 1.822(7)
O(3) C(31) 1.352(5)
O(4) C(41) 1.328(5)
N(1) C(11) 1.393(6)
N(2) C(21) 1.390(6)
C(11) C(16) 1.405(7)
C(11) C(12) 1.426(7)
C(12) C(13) 1.424(6)
C(12) C(22) 1.496(7)
C(13) C(14) 1.362(7)
C(14) C(15) 1.402(8)
C(15) C(16) 1.372(7)
C(21) C(26) 1.392(6)
C(21) C(22) 1.426(6)
C(22) C(23) 1.417(6)
C(23) C(24) 1.386(7)
C(24) C(25) 1.375(7)
C(25) C(26) 1.385(7)
C(31) C(32) 1.420(6)
C(31) C(36) 1.423(6)
C(32) C(33) 1.395(6)
C(32) C(321) 1.495(6)
C(33) C(34) 1.386(6)
C(33) C(331) 1.506(6)
C(34) C(35) 1.396(6)
C(35) C(36) 1.408(6)
C(35) C(351) 1.502(6)
C(36) C(361) 1.498(6)
C(41) C(46) 1.414(6)
C(41) C(42) 1.416(6)
C(42) C(43) 1.397(6)
C(42) C(421) 1.510(6)
C(43) C(44) 1.396(6)
C(43) C(431) 1.504(6)
C(44) C(45) 1.397(6)
C(45) C(46) 1.402(6)
C(45) C(451) 1.494(6)
C(46) C(461) 1.496(6)
C(906) C(901) 1.390(10)
C(906) C(905) 1.398(10)
C(321) C(322) 1.387(6)
C(321) C(326) 1.407(6)
C(322) C(323) 1.382(6)
C(323) C(324) 1.386(7)
C(324) C(325) 1.372(7)
C(325) C(326) 1.393(7)
C(331) C(332) 1.391(6)
C(331) C(336) 1.393(7)
C(332) C(333) 1.384(7)
C(333) C(334) 1.382(7)
C(334) C(335) 1.377(7)
C(335) C(336) 1.384(7)
C(351) C(352) 1.383(7)
C(351) C(356) 1.405(7)
C(352) C(353) 1.406(7)
C(353) C(354) 1.368(8)
C(354) C(355) 1.379(8)
C(355) C(356) 1.392(7)
C(361) C(366) 1.384(6)
C(361) C(362) 1.391(6)
C(362) C(363) 1.397(7)
C(363) C(364) 1.365(7)
C(364) C(365) 1.378(7)
C(365) C(366) 1.387(7)
C(421) C(422) 1.389(6)
C(421) C(426) 1.393(6)
C(422) C(423) 1.377(6)
C(423) C(424) 1.379(7)
C(434) C(435) 1.383(7)
C(434) C(433) 1.383(7)
C(425) C(424) 1.372(7)
C(425) C(426) 1.384(7)
C(432) C(433) 1.382(7)
C(432) C(431) 1.389(6)
C(435) C(436) 1.385(6)
C(436) C(431) 1.388(6)
C(451) C(452) 1.394(6)
C(451) C(456) 1.403(6)
C(452) C(453) 1.395(7)
C(453) C(454) 1.388(8)
C(454) C(455) 1.366(7)
C(455) C(456) 1.375(7)
C(462) C(463) 1.382(6)
C(462) C(461) 1.400(6)
C(463) C(464) 1.386(7)
C(464) C(465) 1.382(7)
C(465) C(466) 1.386(6)
C(466) C(461) 1.397(6)
C(901) C(902) 1.341(9)
C(902) C(903) 1.373(8)
C(903) C(904) 1.364(8)
C(904) C(905) 1.360(9)
C(911) C(916) 1.347(11)
C(911) C(912) 1.379(10)
C(912) C(913) 1.384(10)
C(914) C(915) 1.344(12)
C(914) C(913) 1.361(12)
C(915) C(916) 1.349(11)
